data_2001850
loop_
_publ_author_name
'Wang, Q.'
'Xu, X.'
'Wang, X.'

_publ_section_title
;
 Structure of bis(dimethylammonium) bis(tetrabutylammonium)
 \b-octamolybdate
;
_journal_issue 3
_journal_name_full 'Acta Crystallographica Section C'
_journal_page_first 464
_journal_page_last 467
_journal_paper_doi 10.1107/S0108270192007868
_journal_volume 49
_journal_year 1993
_chemical_formula_moiety '2(C2 H8 N1),2(C16 H36 N1),Mo8 O26'
_chemical_formula_sum 'C36 H88 Mo8 N4 O26'
_chemical_formula_weight 1760.63
_space_group_crystal_system monoclinic
_space_group_IT_number 14
_space_group_name_Hall '-P 2ybc'
_space_group_name_H-M_alt 'P 1 21/c 1'
_cell_angle_alpha 90
_cell_angle_beta 99.24(2)
_cell_angle_gamma 90
_cell_formula_units_Z 2
_cell_length_a 10.287(2)
_cell_length_b 14.033(4)
_cell_length_c 21.241(4)
_cell_volume 3026.5(12)
_diffrn_radiation_type Mo
_diffrn_radiation_wavelength 0.7107
_exptl_absorpt_coefficient_mu 1.64
_exptl_crystal_density_diffrn 1.93
_exptl_crystal_F_000 1752
_cod_data_source_file cr0415.cif
_cod_data_source_block cr0415_structure_1_of_1
_cod_depositor_comments
;
 Updating space group information and adding the symmetry operation list.

 Antanas Vaitkus,
 2018-06-15
;
_cod_original_cell_volume 3026.4
_cod_original_sg_symbol_H-M 'P 21/c'
_cod_database_code 2001850

loop_
_space_group_symop_id
_space_group_symop_operation_xyz
1 x,y,z
2 -x,y+1/2,-z+1/2
3 -x,-y,-z
4 x,-y+1/2,z+1/2

loop_
_atom_site_label
_atom_site_fract_x
_atom_site_fract_y
_atom_site_fract_z
Mo1 .61662(9) .24501(6) .49895(4)
Mo2 .56830(8) .10599(6) .61526(4)
Mo3 .32177(8) -.05807(6) .58194(4)
Mo4 .36873(8) .07775(6) .46606(4)
O1 .5800(9) .3603(5) .4803(4)
O2 .7801(7) .2451(7) .5333(4)
O3 .5022(8) .1232(5) .6826(3)
O4 .7358(7) .1075(6) .6408(4)
O5 .3170(7) -.0388(5) .6606(3)
O6 .1602(7) -.0563(5) .5459(3)
O7 .2056(6) .0692(5) .4358(3)
O8 .5428(7) .2269(5) .5757(3)
O9 .3661(7) -.1887(5) .5817(3)
O10 .4054(7) .1983(5) .4606(3)
O11 .4498(6) .0350(5) .3947(3)
O12 .3624(6) .0750(5) .5574(3)
O13 .5956(6) .0712(4) .5110(3)
N1 .3956(8) .4409(6) .6636(4)
C1 .2970(10) .5050(8) .6908(5)
C2 .2780(10) .6042(9) .6632(7)
C3 .1720(10) .6534(9) .6967(6)
C4 .1450(10) .7540(10) .6739(8)
C5 .5350(10) .4795(8) .6837(5)
C6 .6470(10) .4175(9) .6655(6)
C7 .7780(10) .4650(10) .6856(7)
C8 .8880(10) .4020(10) .6676(8)
C9 .3680(10) .4375(8) .5909(5)
C10 .2290(10) .4030(10) .5617(6)
C11 .2170(10) .4140(10) .4890(6)
C12 .089(2) .375(2) .4540(10)
C13 .3820(10) .3398(7) .6894(5)
C14 .4250(10) .3301(9) .7612(5)
C15 .3580(10) .2470(10) .7884(6)
C16 .2090(10) .2690(10) .7923(8)
N2 -.0200(10) .4137(8) .0923(5)
C17 .0200(10) .445(2) .1591(7)
C18 .0560(10) .3340(10) .0710(10)
H1a .33(2) .510(10) .735(9)
H1b .21(2) .470(10) .684(9)
H2a .25(2) .600(10) .619(9)
H2b .36(2) .640(10) .672(9)
H3a .20(2) .560(10) .741(9)
H3b .09(2) .620(10) .688(9)
H4a .08(2) .780(10) .695(9)
H4b .22(2) .790(10) .683(9)
H4c .12(2) .750(10) .629(9)
H5b .55(2) .490(10) .729(9)
H5a .54(2) .540(10) .664(9)
H6b .63(2) .410(10) .621(9)
H6a .65(2) .360(10) .689(9)
H7b .79(2) .470(10) .731(9)
H7a .78(2) .530(10) .665(9)
H8b .97(2) .430(10) .681(9)
H8c .89(2) .340(10) .689(9)
H8a .88(2) .400(10) .623(9)
H9b .38(2) .500(10) .575(9)
H9a .43(2) .400(10) .578(9)
H10b .16(2) .440(10) .577(9)
H10a .22(2) .340(10) .572(9)
H11b .29(2) .380(10) .475(9)
H11a .22(2) .480(10) .479(9)
H12b .09(2) .380(10) .410(9)
H12c .08(2) .310(10) .465(9)
H12a .02(2) .410(10) .468(9)
H13b .44(2) .300(10) .669(9)
H13a .29(2) .320(10) .680(9)
H14b .41(2) .390(10) .781(9)
H14a .52(2) .320(10) .771(9)
H15b .40(2) .230(10) .831(9)
H15a .36(2) .190(10) .763(9)
H16b .17(2) .220(10) .810(9)
H16c .21(2) .320(10) .820(9)
H16a .16(2) .280(10) .751(9)
H2Na -.0118 .4672 .0652
H2Nb -.1105 .3953 .0868
H17a -.0353 .4969 .1683
H17b .0098 .3939 .1873
H17c .1084 .4658 .1657
H18a .0212 .3200 .0265
H18b .1450 .3511 .0737
H18c .0464 .2792 .0953

loop_
_geom_angle_atom_site_label_1
_geom_angle_atom_site_label_2
_geom_angle_atom_site_label_3
_geom_angle
O1 Mo1 O2 105.3(4)
O1 Mo1 O8 102.8(4)
O1 Mo1 O9 103.5(4)
O1 Mo1 O10 91.6(3)
O1 Mo1 O13 161.7(3)
O2 Mo1 O8 97.6(4)
O2 Mo1 O9 98.9(4)
O2 Mo1 O10 163.1(3)
O2 Mo1 O13 93.1(3)
O8 Mo1 O9 143.9(3)
O8 Mo1 O10 77.4(3)
O8 Mo1 O13 74.2(3)
O9 Mo1 O10 77.6(3)
O9 Mo1 O13 73.0(3)
O10 Mo1 O13 70.1(2)
O3 Mo2 O4 104.5(4)
O3 Mo2 O8 101.6(3)
O3 Mo2 O11 100.9(3)
O3 Mo2 O12 91.0(3)
O3 Mo2 O13 163.2(3)
O4 Mo2 O8 100.9(3)
O4 Mo2 O11 96.8(3)
O4 Mo2 O12 162.6(3)
O4 Mo2 O13 92.0(3)
O8 Mo2 O11 146.9(3)
O8 Mo2 O12 83.3(3)
O8 Mo2 O13 78.1(3)
O11 Mo2 O12 72.2(3)
O11 Mo2 O13 73.4(2)
O12 Mo2 O13 72.3(2)
O5 Mo3 O6 104.9(3)
O5 Mo3 O9 101.7(3)
O5 Mo3 O11 87.6(3)
O5 Mo3 O12 98.6(3)
O5 Mo3 O13 159.6(3)
O6 Mo3 O9 103.3(3)
O6 Mo3 O11 163.5(3)
O6 Mo3 O12 95.6(3)
O6 Mo3 O13 94.8(3)
O9 Mo3 O11 84.3(3)
O9 Mo3 O12 147.6(3)
O9 Mo3 O13 78.2(3)
O11 Mo3 O12 71.5(3)
O11 Mo3 O13 72.2(2)
O12 Mo3 O13 74.2(2)
O7 Mo4 O10 104.7(9)
O7 Mo4 O11 101.9(3)
O7 Mo4 O12 100.7(3)
O7 Mo4 O13 173.7(3)
O7 Mo4 O13 97.9(3)
O10 Mo4 O11 97.2(3)
O10 Mo4 O12 97.3(3)
O10 Mo4 O13 81.6(3)
O10 Mo4 O13 157.3(3)
O11 Mo4 O12 149.1(3)
O11 Mo4 O13 77.5(2)
O11 Mo4 O13 78.5(3)
O12 Mo4 O13 77.7(2)
O12 Mo4 O13 77.8(3)
O13 Mo4 O13 75.7(2)

loop_
_geom_bond_atom_site_label_1
_geom_bond_atom_site_label_2
_geom_bond_distance
Mo1 O1 1.694(8)
Mo1 O2 1.723(9)
Mo1 O8 1.922(7)
Mo1 O9 1.923(7)
Mo1 O10 2.290(7)
Mo1 O13 2.465(6)
Mo2 O3 1.696(7)
Mo2 O4 1.721(8)
Mo2 O8 1.893(7)
Mo2 O11 1.996(7)
Mo2 O12 2.314(7)
Mo2 O13 2.330(6)
Mo3 O5 1.700(7)
Mo3 O6 1.716(7)
Mo3 O9 1.889(7)
Mo3 O11 2.345(7)
Mo3 O12 2.001(7)
Mo3 O13 2.278(6)
Mo4 O7 1.702(7)
Mo4 O10 1.741(7)
Mo4 O11 1.938(7)
Mo4 O12 1.952(7)
Mo4 O13 2.377(6)
Mo4 O13 2.165(6)
